data_4504992
loop_
_publ_author_name
'Bowers, Jeffrey R.'
'Hopkins, Gregory W.'
'Yap, Glenn P. A.'
'Wheeler, Kraig A.'

_publ_section_title
;
 Structural Consequences of Strong and Weak Interactions to Binary Benzoic
 Acid/Bipyridine Supramolecular Assemblies
;
_journal_issue 2
_journal_name_full 'Crystal Growth &amp; Design'
_journal_page_first 727
_journal_paper_doi 10.1021/cg0497391
_journal_volume 5
_journal_year 2005
_chemical_formula_moiety 'C5 H4 N1, C7 H7 N O2'
_chemical_formula_sum 'C12 H11 N2 O2'
_chemical_formula_weight 215.23
_chemical_name_common '4-Aminobenzoic acid 2,2'-bipyridine'
_chemical_name_systematic
; 
 4-Aminobenzoic acid 2,2'-bipyridine
;
_space_group_IT_number 14
_symmetry_cell_setting monoclinic
_symmetry_space_group_name_Hall '-P 2ybc'
_symmetry_space_group_name_H-M 'P 1 21/c 1'
_atom_sites_solution_hydrogens geom
_atom_sites_solution_primary direct
_atom_sites_solution_secondary difmap
_cell_angle_alpha 90.00
_cell_angle_beta 107.173(5)
_cell_angle_gamma 90.00
_cell_formula_units_Z 4
_cell_length_a 15.8195(9)
_cell_length_b 4.3087(4)
_cell_length_c 16.4660(8)
_cell_measurement_reflns_used 19
_cell_measurement_temperature 298(2)
_cell_measurement_theta_max 24.663
_cell_measurement_theta_min 21.407
_cell_volume 1072.31(13)
_computing_cell_refinement 'XSCANS (Bruker, 1999)'
_computing_data_collection 'XSCANS (Bruker, 1999)'
_computing_data_reduction 'XSCANS (Bruker, 1999)'
_computing_molecular_graphics 'X-SEED (Barbour, 2001)'
_computing_publication_material 'X-SEED (Barbour, 2001)'
_computing_structure_refinement 'SHELXL97 (Sheldrick, 1997)'
_computing_structure_solution 'SHELXS97 (Sheldrick, 1997)'
_diffrn_ambient_temperature 298(2)
_diffrn_measured_fraction_theta_full 0.897
_diffrn_measured_fraction_theta_max 0.897
_diffrn_measurement_device_type 'Siemens P4'
_diffrn_measurement_method '\q/2\q\ scans'
_diffrn_radiation_monochromator graphite
_diffrn_radiation_source 'fine-focus sealed tube'
_diffrn_radiation_type MoK\a
_diffrn_radiation_wavelength 0.71073
_diffrn_reflns_av_R_equivalents 0.0269
_diffrn_reflns_av_sigmaI/netI 0.0688
_diffrn_reflns_limit_h_max 20
_diffrn_reflns_limit_h_min -21
_diffrn_reflns_limit_k_max 1
_diffrn_reflns_limit_k_min -5
_diffrn_reflns_limit_l_max 20
_diffrn_reflns_limit_l_min -1
_diffrn_reflns_number 3431
_diffrn_reflns_theta_full 28.69
_diffrn_reflns_theta_max 28.69
_diffrn_reflns_theta_min 2.54
_diffrn_standards_decay_% <3
_diffrn_standards_interval_count 97
_diffrn_standards_number 3
_exptl_absorpt_coefficient_mu 0.093
_exptl_absorpt_correction_type none
_exptl_crystal_colour colorless
_exptl_crystal_density_diffrn 1.333
_exptl_crystal_density_method 'not measured'
_exptl_crystal_description 'transparent block'
_exptl_crystal_F_000 452
_exptl_crystal_size_max 0.45
_exptl_crystal_size_mid 0.42
_exptl_crystal_size_min 0.32
_refine_diff_density_max 0.165
_refine_diff_density_min -0.210
_refine_diff_density_rms 0.042
_refine_ls_extinction_method none
_refine_ls_goodness_of_fit_ref 1.002
_refine_ls_hydrogen_treatment mixed
_refine_ls_matrix_type full
_refine_ls_number_parameters 154
_refine_ls_number_reflns 2475
_refine_ls_number_restraints 0
_refine_ls_restrained_S_all 1.002
_refine_ls_R_factor_all 0.1417
_refine_ls_R_factor_gt 0.0573
_refine_ls_shift/su_max 0.000
_refine_ls_shift/su_mean 0.000
_refine_ls_structure_factor_coef Fsqd
_refine_ls_weighting_details 'calc w=1/[\s^2^(Fo^2^)+(0.0586P)^2^+0.0000P] where P=(Fo^2^+2Fc^2^)/3'
_refine_ls_weighting_scheme calc
_refine_ls_wR_factor_gt 0.1138
_refine_ls_wR_factor_ref 0.1442
_reflns_number_gt 1203
_reflns_number_total 2475
_reflns_threshold_expression >2sigma(I)
_cod_data_source_file cg0497391si20040728_090350.cif
_cod_data_source_block cmpd1.4
_cod_depositor_comments
;
The following automatic conversions were performed:

'_symmetry_cell_setting' value 'Monoclinic' changed to 'monoclinic'
according to /home/saulius/struct/CIF-dictionaries/cif_core.dic
dictionary named 'cif_core.dic' version 2.4.1 from 2010-06-29.

Automatic conversion script
Id: cif_fix_values 1715 2011-07-08 13:25:40Z adriana 
;
_cod_original_sg_symbol_H-M 'P 21/c'
_cod_database_code 4504992

loop_
_symmetry_equiv_pos_as_xyz
'x, y, z'
'-x, y+1/2, -z+1/2'
'-x, -y, -z'
'x, -y-1/2, z-1/2'

loop_
_atom_site_label
_atom_site_type_symbol
_atom_site_fract_x
_atom_site_fract_y
_atom_site_fract_z
_atom_site_U_iso_or_equiv
_atom_site_adp_type
_atom_site_occupancy
_atom_site_symmetry_multiplicity
_atom_site_calc_flag
_atom_site_refinement_flags
O1 O 0.30217(10) 0.2739(5) 0.55914(12) 0.0656(6) Uani 1 1 d .
O2 O 0.19905(12) 0.4450(7) 0.44415(12) 0.0911(8) Uani 1 1 d .
N1 N 0.07218(13) 0.8776(6) 0.77123(16) 0.0595(7) Uani 1 1 d .
N2 N 0.40000(12) 0.1829(5) 0.44265(13) 0.0480(6) Uani 1 1 d .
C1 C 0.22770(15) 0.4145(7) 0.52302(18) 0.0579(8) Uani 1 1 d .
C2 C 0.18796(13) 0.5281(6) 0.58871(15) 0.0463(6) Uani 1 1 d .
C3 C 0.22419(14) 0.4886(7) 0.67861(15) 0.0527(7) Uani 1 1 d .
H3 H 0.2767 0.3773 0.6981 0.063 Uiso 1 1 calc R
C4 C 0.18672(14) 0.6043(7) 0.73897(16) 0.0546(7) Uani 1 1 d .
H4 H 0.2131 0.5707 0.7967 0.066 Uiso 1 1 calc R
C5 C 0.11061(14) 0.7670(6) 0.71080(16) 0.0477(6) Uani 1 1 d .
C6 C 0.07292(16) 0.8002(7) 0.62044(18) 0.0645(8) Uani 1 1 d .
H6 H 0.0195 0.9059 0.6007 0.077 Uiso 1 1 calc R
C7 C 0.11084(16) 0.6855(7) 0.56112(17) 0.0638(8) Uani 1 1 d .
H7 H 0.0839 0.7158 0.5033 0.077 Uiso 1 1 calc R
C8 C 0.36729(15) 0.3665(7) 0.37298(16) 0.0550(7) Uani 1 1 d .
H8 H 0.3077 0.4179 0.3596 0.066 Uiso 1 1 calc R
C9 C 0.41287(16) 0.4846(7) 0.32013(16) 0.0553(7) Uani 1 1 d .
H9 H 0.3859 0.6056 0.2728 0.066 Uiso 1 1 calc R
C10 C 0.49814(17) 0.4121(7) 0.34211(17) 0.0547(7) Uani 1 1 d .
H10 H 0.5341 0.4869 0.3108 0.066 Uiso 1 1 calc R
C11 C 0.53357(16) 0.2211(6) 0.41313(16) 0.0488(6) Uani 1 1 d .
H11 H 0.5933 0.1699 0.4278 0.059 Uiso 1 1 calc R
C12 C 0.48299(14) 0.1060(5) 0.46210(14) 0.0416(6) Uani 1 1 d .
HN1 H 0.1065(15) 0.898(6) 0.8261(15) 0.050 Uiso 1 1 d .
HO1 H 0.3242(16) 0.232(6) 0.5187(15) 0.050 Uiso 1 1 d .
HN2 H 0.0333(15) 1.026(6) 0.7507(15) 0.050 Uiso 1 1 d .

loop_
_atom_site_aniso_label
_atom_site_aniso_U_11
_atom_site_aniso_U_22
_atom_site_aniso_U_33
_atom_site_aniso_U_23
_atom_site_aniso_U_13
_atom_site_aniso_U_12
O1 0.0445(10) 0.0964(16) 0.0606(12) 0.0103(12) 0.0225(9) 0.0181(10)
O2 0.0632(12) 0.158(2) 0.0513(12) 0.0086(14) 0.0159(10) 0.0327(14)
N1 0.0404(11) 0.0738(18) 0.0639(15) -0.0061(15) 0.0151(11) 0.0058(12)
N2 0.0401(10) 0.0565(14) 0.0491(13) -0.0088(12) 0.0159(9) -0.0055(10)
C1 0.0392(12) 0.079(2) 0.0549(17) 0.0096(16) 0.0130(12) 0.0040(14)
C2 0.0335(11) 0.0553(17) 0.0497(15) 0.0061(13) 0.0118(10) 0.0015(12)
C3 0.0351(11) 0.0685(19) 0.0528(16) 0.0085(15) 0.0102(11) 0.0086(12)
C4 0.0387(12) 0.074(2) 0.0483(15) 0.0058(15) 0.0093(11) 0.0077(13)
C5 0.0354(11) 0.0532(17) 0.0555(15) 0.0009(14) 0.0149(11) -0.0057(12)
C6 0.0408(13) 0.080(2) 0.0696(19) 0.0113(17) 0.0123(13) 0.0197(14)
C7 0.0455(13) 0.093(2) 0.0510(16) 0.0128(17) 0.0110(12) 0.0164(15)
C8 0.0435(12) 0.067(2) 0.0529(16) -0.0056(16) 0.0120(12) -0.0018(13)
C9 0.0599(15) 0.0564(18) 0.0479(16) -0.0025(14) 0.0134(13) -0.0016(14)
C10 0.0595(15) 0.0520(17) 0.0620(17) -0.0026(15) 0.0323(13) -0.0048(14)
C11 0.0483(13) 0.0429(15) 0.0627(16) -0.0008(15) 0.0281(12) 0.0005(12)
C12 0.0449(12) 0.0374(14) 0.0463(13) -0.0135(12) 0.0195(11) -0.0082(11)

loop_
_atom_type_symbol
_atom_type_description
_atom_type_scat_dispersion_real
_atom_type_scat_dispersion_imag
_atom_type_scat_source
C C 0.0033 0.0016 'International Tables Vol C Tables 4.2.6.8 and 6.1.1.4'
H H 0.0000 0.0000 'International Tables Vol C Tables 4.2.6.8 and 6.1.1.4'
N N 0.0061 0.0033 'International Tables Vol C Tables 4.2.6.8 and 6.1.1.4'
O O 0.0106 0.0060 'International Tables Vol C Tables 4.2.6.8 and 6.1.1.4'

loop_
_geom_angle_atom_site_label_1
_geom_angle_atom_site_label_2
_geom_angle_atom_site_label_3
_geom_angle
_geom_angle_site_symmetry_3
C1 O1 HO1 105.2(16) .
C5 N1 HN1 119.0(15) .
C5 N1 HN2 112.1(17) .
HN1 N1 HN2 117(2) .
C12 N2 C8 117.4(2) .
O2 C1 O1 121.7(3) .
O2 C1 C2 128.3(2) .
O1 C1 C2 109.9(2) .
C7 C2 C3 117.0(2) .
C7 C2 C1 117.0(2) .
C3 C2 C1 126.0(2) .
C4 C3 C2 124.9(2) .
C4 C3 H3 117.6 .
C2 C3 H3 117.6 .
C5 C4 C3 117.7(2) .
C5 C4 H4 121.1 .
C3 C4 H4 121.1 .
C4 C5 N1 117.7(2) .
C4 C5 C6 117.5(2) .
N1 C5 C6 124.7(2) .
C7 C6 C5 124.3(2) .
C7 C6 H6 117.9 .
C5 C6 H6 117.9 .
C2 C7 C6 118.7(2) .
C2 C7 H7 120.7 .
C6 C7 H7 120.7 .
N2 C8 C9 127.2(2) .
N2 C8 H8 116.4 .
C9 C8 H8 116.4 .
C10 C9 C8 114.8(3) .
C10 C9 H9 122.6 .
C8 C9 H9 122.6 .
C9 C10 C11 119.3(2) .
C9 C10 H10 120.4 .
C11 C10 H10 120.4 .
C12 C11 C10 122.5(2) .
C12 C11 H11 118.7 .
C10 C11 H11 118.7 .
N2 C12 C11 118.7(2) .
N2 C12 C12 116.4(2) 3_656
C11 C12 C12 124.8(2) 3_656

loop_
_geom_bond_atom_site_label_1
_geom_bond_atom_site_label_2
_geom_bond_distance
_geom_bond_site_symmetry_2
O1 C1 1.302(3) .
O1 HO1 0.86(3) .
O2 C1 1.250(3) .
N1 C5 1.394(3) .
N1 HN1 0.91(2) .
N1 HN2 0.88(3) .
N2 C12 1.299(3) .
N2 C8 1.364(3) .
C1 C2 1.485(4) .
C2 C7 1.352(3) .
C2 C3 1.431(3) .
C3 C4 1.391(3) .
C3 H3 0.9300 .
C4 C5 1.352(3) .
C4 H4 0.9300 .
C5 C6 1.437(4) .
C6 C7 1.380(4) .
C6 H6 0.9300 .
C7 H7 0.9300 .
C8 C9 1.381(3) .
C8 H8 0.9300 .
C9 C10 1.327(3) .
C9 H9 0.9300 .
C10 C11 1.404(3) .
C10 H10 0.9300 .
C11 C12 1.385(3) .
C11 H11 0.9300 .
C12 C12 1.512(5) 3_656

loop_
_geom_hbond_atom_site_label_D
_geom_hbond_atom_site_label_H
_geom_hbond_atom_site_label_A
_geom_hbond_distance_DH
_geom_hbond_distance_HA
_geom_hbond_distance_DA
_geom_hbond_angle_DHA
_geom_hbond_site_symmetry_A
O1 HO1 N2 0.86(3) 1.98(3) 2.825(3) 167(2) .
N1 HN2 N1 0.88(3) 2.20(3) 3.066(3) 166(2) 2_556
N1 HN1 O2 0.91(2) 2.17(2) 3.057(3) 165(2) 4_576

loop_
_geom_torsion_atom_site_label_1
_geom_torsion_atom_site_label_2
_geom_torsion_atom_site_label_3
_geom_torsion_atom_site_label_4
_geom_torsion
_geom_torsion_site_symmetry_4
O2 C1 C2 C7 0.0(5) .
O1 C1 C2 C7 178.7(3) .
O2 C1 C2 C3 -179.4(3) .
O1 C1 C2 C3 -0.7(4) .
C7 C2 C3 C4 -1.2(4) .
C1 C2 C3 C4 178.3(3) .
C2 C3 C4 C5 -0.2(4) .
C3 C4 C5 N1 178.8(2) .
C3 C4 C5 C6 1.8(4) .
C4 C5 C6 C7 -2.2(4) .
N1 C5 C6 C7 -178.9(3) .
C3 C2 C7 C6 0.8(4) .
C1 C2 C7 C6 -178.7(3) .
C5 C6 C7 C2 0.8(5) .
C12 N2 C8 C9 -0.6(4) .
N2 C8 C9 C10 -1.3(4) .
C8 C9 C10 C11 1.7(4) .
C9 C10 C11 C12 -0.5(4) .
C8 N2 C12 C11 1.9(3) .
C8 N2 C12 C12 -178.1(2) 3_656
C10 C11 C12 N2 -1.5(4) .
C10 C11 C12 C12 178.5(3) 3_656
